data_2216835
loop_
_publ_author_name
'Kerscher, Tobias'
'Kl\"ufers, Peter'
'K\"ugel, Wolfgang'
'M\"uller, Christina'

_publ_section_title
;
 Ethyl 4-methyl-1<i>H</i>-pyrrole-3-carboxylate
;
_journal_coeditor_code XU2348
_journal_issue 12
_journal_name_full 'Acta Crystallographica Section E'
_journal_page_first o4779
_journal_page_last o4779
_journal_paper_doi 10.1107/S160053680705831X
_journal_volume 63
_journal_year 2007
_chemical_formula_iupac 'C8 H11 N O2'
_chemical_formula_moiety 'C8 H11 N O2'
_chemical_formula_sum 'C8 H11 N O2'
_chemical_formula_weight 153.18
_chemical_name_common 3-ethoxycarbonyl-4-methyl-pyrrole
_chemical_name_systematic 'Ethyl 4-methyl-1H-pyrrole-3-carboxylate'
_space_group_IT_number 15
_symmetry_cell_setting monoclinic
_symmetry_space_group_name_Hall '-C 2yc'
_symmetry_space_group_name_H-M 'C 1 2/c 1'
_atom_sites_solution_hydrogens geom
_atom_sites_solution_primary direct
_atom_sites_solution_secondary difmap
_audit_creation_method 'form98_non/compatible with shelxl97-2'
_cell_angle_alpha 90.00
_cell_angle_beta 110.644(2)
_cell_angle_gamma 90.00
_cell_formula_units_Z 8
_cell_length_a 11.3757(5)
_cell_length_b 10.9074(4)
_cell_length_c 14.1470(4)
_cell_measurement_reflns_used 8547
_cell_measurement_temperature 200(2)
_cell_measurement_theta_max 27.485
_cell_measurement_theta_min 3.134
_cell_volume 1642.64(11)
_computing_cell_refinement 'HKL Scalepack (Otwinowski & Minor, 1997)'
_computing_data_collection 'COLLECT (Nonius, 2004)'
_computing_data_reduction 'HKL Denzo and Scalepack (Otwinowski & Minor, 1997)'
_computing_molecular_graphics 'ORTEP-3 for Windows (Farrugia, 1997)'
_computing_publication_material 'SHELXL97 (Sheldrick, 1997)'
_computing_structure_refinement 'SHELXL97 (Sheldrick, 1997)'
_computing_structure_solution 'SHELXS97 (Sheldrick, 1997)'
_diffrn_ambient_temperature 200(2)
_diffrn_measured_fraction_theta_full 0.984
_diffrn_measured_fraction_theta_max 0.984
_diffrn_measurement_device '95mm CCD camera on \k-goniostat'
_diffrn_measurement_device_type 'Enraf--Nonius KappaCCD'
_diffrn_measurement_method '\w scan'
_diffrn_radiation_monochromator 'MONTEL, graded multilayered X-ray optics'
_diffrn_radiation_source 'rotating anode'
_diffrn_radiation_type MoK\a
_diffrn_radiation_wavelength 0.71073
_diffrn_reflns_av_R_equivalents 0.0195
_diffrn_reflns_av_sigmaI/netI 0.0287
_diffrn_reflns_limit_h_max 14
_diffrn_reflns_limit_h_min -14
_diffrn_reflns_limit_k_max 14
_diffrn_reflns_limit_k_min -14
_diffrn_reflns_limit_l_max 17
_diffrn_reflns_limit_l_min -17
_diffrn_reflns_number 3569
_diffrn_reflns_theta_full 27.46
_diffrn_reflns_theta_max 27.46
_diffrn_reflns_theta_min 3.41
_exptl_absorpt_coefficient_mu 0.089
_exptl_absorpt_correction_type none
_exptl_crystal_colour 'light yellow'
_exptl_crystal_density_diffrn 1.239
_exptl_crystal_density_method 'not measured'
_exptl_crystal_description block
_exptl_crystal_F_000 656
_exptl_crystal_size_max 0.23
_exptl_crystal_size_mid 0.12
_exptl_crystal_size_min 0.08
_refine_diff_density_max 0.208
_refine_diff_density_min -0.192
_refine_ls_extinction_method none
_refine_ls_goodness_of_fit_ref 1.064
_refine_ls_hydrogen_treatment refU
_refine_ls_matrix_type full
_refine_ls_number_parameters 103
_refine_ls_number_reflns 1859
_refine_ls_number_restraints 0
_refine_ls_restrained_S_all 1.064
_refine_ls_R_factor_all 0.0591
_refine_ls_R_factor_gt 0.0447
_refine_ls_shift/su_max 0.000
_refine_ls_shift/su_mean 0.000
_refine_ls_structure_factor_coef Fsqd
_refine_ls_weighting_details 'calc w=1/[\s^2^(Fo^2^)+(0.0522P)^2^+1.2343P] where P=(Fo^2^+2Fc^2^)/3'
_refine_ls_weighting_scheme calc
_refine_ls_wR_factor_gt 0.1159
_refine_ls_wR_factor_ref 0.1241
_reflns_number_gt 1468
_reflns_number_total 1859
_reflns_threshold_expression I>2\s(I)
_cod_data_source_file xu2348.cif
_cod_data_source_block I
_cod_original_sg_symbol_H-M 'C 2/c'
_cod_database_code 2216835
_cod_database_fobs_code 2216835

loop_
_symmetry_equiv_pos_as_xyz
'x, y, z'
'-x, y, -z+1/2'
'x+1/2, y+1/2, z'
'-x+1/2, y+1/2, -z+1/2'
'-x, -y, -z'
'x, -y, z-1/2'
'-x+1/2, -y+1/2, -z'
'x+1/2, -y+1/2, z-1/2'

loop_
_atom_site_type_symbol
_atom_site_label
_atom_site_fract_x
_atom_site_fract_y
_atom_site_fract_z
_atom_site_U_iso_or_equiv
_atom_site_adp_type
_atom_site_calc_flag
_atom_site_refinement_flags
_atom_site_occupancy
O O1 0.17019(10) 0.42295(10) 0.01285(8) 0.0377(3) Uani d . 1
O O2 0.02995(10) 0.26964(12) -0.03239(8) 0.0436(3) Uani d . 1
C C3 0.18984(13) 0.26544(14) 0.12870(10) 0.0307(3) Uani d . 1
N N1 0.33745(12) 0.23332(12) 0.27728(9) 0.0376(3) Uani d . 1
H H101 0.4069 0.2405 0.3302 0.0626(18) Uiso calc R 1
C C2 0.15334(14) 0.16238(14) 0.17421(11) 0.0332(3) Uani d . 1
C C6 0.12186(13) 0.31647(14) 0.02949(11) 0.0316(3) Uani d . 1
C C4 0.30409(14) 0.30630(15) 0.19499(11) 0.0350(4) Uani d . 1
H H41 0.3509 0.3738 0.1845 0.0626(18) Uiso calc R 1
C C7 0.10894(16) 0.47856(16) -0.08579(12) 0.0399(4) Uani d . 1
H H71 0.0194 0.4948 -0.0970 0.0626(18) Uiso calc R 1
H H72 0.1136 0.4230 -0.1397 0.0626(18) Uiso calc R 1
C C5 0.03638(16) 0.08732(17) 0.13147(13) 0.0460(4) Uani d . 1
H H51 0.0417 0.0157 0.1746 0.0626(18) Uiso calc R 1
H H52 0.0274 0.0600 0.0633 0.0626(18) Uiso calc R 1
H H53 -0.0366 0.1371 0.1285 0.0626(18) Uiso calc R 1
C C1 0.24662(15) 0.14637(15) 0.26568(11) 0.0371(4) Uani d . 1
H H11 0.2483 0.0848 0.3136 0.0626(18) Uiso calc R 1
C C8 0.1760(2) 0.59605(18) -0.08746(16) 0.0552(5) Uani d . 1
H H81 0.1696 0.6507 -0.0345 0.0626(18) Uiso calc R 1
H H82 0.1377 0.6355 -0.1535 0.0626(18) Uiso calc R 1
H H83 0.2647 0.5789 -0.0755 0.0626(18) Uiso calc R 1

loop_
_atom_site_aniso_label
_atom_site_aniso_U_11
_atom_site_aniso_U_22
_atom_site_aniso_U_33
_atom_site_aniso_U_12
_atom_site_aniso_U_13
_atom_site_aniso_U_23
O1 0.0391(6) 0.0381(6) 0.0306(6) 0.0009(5) 0.0055(5) 0.0037(4)
O2 0.0361(6) 0.0550(7) 0.0280(6) -0.0057(5) -0.0031(4) 0.0044(5)
C3 0.0289(7) 0.0349(8) 0.0246(7) 0.0040(6) 0.0049(6) -0.0026(6)
N1 0.0339(7) 0.0438(8) 0.0257(6) 0.0035(6) -0.0013(5) -0.0025(5)
C2 0.0315(7) 0.0366(8) 0.0274(7) 0.0023(6) 0.0055(6) -0.0025(6)
C6 0.0288(7) 0.0367(8) 0.0274(7) 0.0039(6) 0.0076(6) -0.0016(6)
C4 0.0335(8) 0.0359(8) 0.0292(7) 0.0021(6) 0.0032(6) -0.0033(6)
C7 0.0442(9) 0.0423(9) 0.0312(8) 0.0086(7) 0.0110(7) 0.0070(6)
C5 0.0418(9) 0.0492(10) 0.0404(9) -0.0076(8) 0.0063(7) 0.0031(7)
C1 0.0395(8) 0.0392(9) 0.0286(8) 0.0035(7) 0.0069(6) 0.0011(6)
C8 0.0637(13) 0.0478(11) 0.0561(12) 0.0024(9) 0.0236(10) 0.0128(9)

loop_
_atom_type_symbol
_atom_type_description
_atom_type_scat_dispersion_real
_atom_type_scat_dispersion_imag
_atom_type_scat_source
C C 0.0033 0.0016 'International Tables Vol C Tables 4.2.6.8 and 6.1.1.4'
H H 0.0000 0.0000 'International Tables Vol C Tables 4.2.6.8 and 6.1.1.4'
N N 0.0061 0.0033 'International Tables Vol C Tables 4.2.6.8 and 6.1.1.4'
O O 0.0106 0.0060 'International Tables Vol C Tables 4.2.6.8 and 6.1.1.4'

loop_
_geom_angle_atom_site_label_1
_geom_angle_atom_site_label_2
_geom_angle_atom_site_label_3
_geom_angle
C6 O1 C7 116.25(12)
C4 C3 C2 107.54(13)
C4 C3 C6 125.81(14)
C2 C3 C6 126.62(13)
C4 N1 C1 109.53(13)
C4 N1 H101 125.2
C1 N1 H101 125.2
C1 C2 C3 106.00(13)
C1 C2 C5 126.62(15)
C3 C2 C5 127.37(13)
O2 C6 O1 122.68(14)
O2 C6 C3 124.38(15)
O1 C6 C3 112.94(12)
N1 C4 C3 107.85(14)
N1 C4 H41 126.1
C3 C4 H41 126.1
O1 C7 C8 107.33(14)
O1 C7 H71 110.2
C8 C7 H71 110.2
O1 C7 H72 110.2
C8 C7 H72 110.2
H71 C7 H72 108.5
C2 C5 H51 109.5
C2 C5 H52 109.5
H51 C5 H52 109.5
C2 C5 H53 109.5
H51 C5 H53 109.5
H52 C5 H53 109.5
C2 C1 N1 109.07(14)
C2 C1 H11 125.5
N1 C1 H11 125.5
C7 C8 H81 109.5
C7 C8 H82 109.5
H81 C8 H82 109.5
C7 C8 H83 109.5
H81 C8 H83 109.5
H82 C8 H83 109.5

loop_
_geom_bond_atom_site_label_1
_geom_bond_atom_site_label_2
_geom_bond_distance
O1 C6 1.3408(18)
O1 C7 1.4544(18)
O2 C6 1.2145(18)
C3 C4 1.381(2)
C3 C2 1.428(2)
C3 C6 1.453(2)
N1 C4 1.350(2)
N1 C1 1.369(2)
N1 H101 0.8800
C2 C1 1.365(2)
C2 C5 1.496(2)
C4 H41 0.9500
C7 C8 1.496(3)
C7 H71 0.9900
C7 H72 0.9900
C5 H51 0.9800
C5 H52 0.9800
C5 H53 0.9800
C1 H11 0.9500
C8 H81 0.9800
C8 H82 0.9800
C8 H83 0.9800

loop_
_geom_hbond_atom_site_label_D
_geom_hbond_atom_site_label_H
_geom_hbond_atom_site_label_A
_geom_hbond_site_symmetry_A
_geom_hbond_distance_DH
_geom_hbond_distance_HA
_geom_hbond_distance_DA
_geom_hbond_angle_DHA
N1 H101 O2 8_556 0.88 1.96 2.809(2) 163

loop_
_geom_torsion_atom_site_label_1
_geom_torsion_atom_site_label_2
_geom_torsion_atom_site_label_3
_geom_torsion_atom_site_label_4
_geom_torsion
C4 C3 C2 C1 0.30(17)
C6 C3 C2 C1 178.57(14)
C4 C3 C2 C5 179.78(15)
C6 C3 C2 C5 -2.0(3)
C7 O1 C6 O2 -2.1(2)
C7 O1 C6 C3 178.68(12)
C4 C3 C6 O2 170.21(15)
C2 C3 C6 O2 -7.7(2)
C4 C3 C6 O1 -10.6(2)
C2 C3 C6 O1 171.47(13)
C1 N1 C4 C3 -0.30(17)
C2 C3 C4 N1 0.00(17)
C6 C3 C4 N1 -178.29(14)
C6 O1 C7 C8 179.17(13)
C3 C2 C1 N1 -0.48(17)
C5 C2 C1 N1 -179.97(15)
C4 N1 C1 C2 0.50(17)

loop_
_cod_related_entry_id
_cod_related_entry_database
_cod_related_entry_code
1 ChemSpider 205030
